data_4505048
loop_
_publ_author_name
'Rodr\'iguez-Cuamatzi, Patricia'
'Arillo-Flores, Oscar I.'
'Bernal-Uruchurtu, Margarita I.'
'H\"opfl, Herbert'

_publ_section_title
;
 Theoretical and Experimental Evaluation of Homo- and Heterodimeric
 Hydrogen-Bonded Motifs Containing Boronic Acids, Carboxylic Acids, and
 Carboxylate Anions:&#x2009; Application for the Generation of Highly
 Stable Hydrogen-Bonded Supramolecular Systems
;
_journal_issue 1
_journal_name_full 'Crystal Growth &amp; Design'
_journal_page_first 167
_journal_paper_doi 10.1021/cg0498453
_journal_volume 5
_journal_year 2005
_chemical_formula_moiety 'C14 H16 B N O10'
_chemical_formula_sum 'C14 H16 B N O10'
_chemical_formula_weight 369.09
_chemical_melting_point 214(2)
_chemical_name_systematic
; 
 ? 
;
_space_group_IT_number 2
_symmetry_cell_setting triclinic
_symmetry_space_group_name_Hall '-P 1'
_symmetry_space_group_name_H-M 'P -1'
_atom_sites_solution_hydrogens geom
_atom_sites_solution_primary direct
_atom_sites_solution_secondary difmap
_audit_creation_method SHELXL-97
_cell_angle_alpha 68.788(2)
_cell_angle_beta 69.650(2)
_cell_angle_gamma 83.611(2)
_cell_formula_units_Z 2
_cell_length_a 8.4979(12)
_cell_length_b 9.8102(13)
_cell_length_c 11.5937(16)
_cell_measurement_reflns_used 3644
_cell_measurement_temperature 293(2)
_cell_measurement_theta_max 27.24
_cell_measurement_theta_min 2.42
_cell_volume 844.7(2)
_computing_cell_refinement 'Bruker SAINT'
_computing_data_collection 'Bruker SMART'
_computing_data_reduction 'Bruker SAINT'
_computing_molecular_graphics Crystals-Cameron
_computing_publication_material 'Bruker SHELXTL'
_computing_structure_refinement Bruker-SHELXTL
_computing_structure_solution 'SHELXS-97 (Sheldrick, 1990)'
_diffrn_ambient_temperature 293(2)
_diffrn_measured_fraction_theta_full 0.998
_diffrn_measured_fraction_theta_max 0.998
_diffrn_measurement_device_type 'CCD area detector'
_diffrn_measurement_method 'phi and omega scans'
_diffrn_radiation_monochromator graphite
_diffrn_radiation_source 'fine-focus sealed tube'
_diffrn_radiation_type MoK\a
_diffrn_radiation_wavelength 0.71073
_diffrn_reflns_av_R_equivalents 0.0328
_diffrn_reflns_av_sigmaI/netI 0.0381
_diffrn_reflns_limit_h_max 10
_diffrn_reflns_limit_h_min -10
_diffrn_reflns_limit_k_max 11
_diffrn_reflns_limit_k_min -11
_diffrn_reflns_limit_l_max 13
_diffrn_reflns_limit_l_min -13
_diffrn_reflns_number 8218
_diffrn_reflns_theta_full 25.00
_diffrn_reflns_theta_max 25.00
_diffrn_reflns_theta_min 2.00
_exptl_absorpt_coefficient_mu 0.124
_exptl_absorpt_correction_type none
_exptl_crystal_colour colorless
_exptl_crystal_density_diffrn 1.451
_exptl_crystal_density_method 'not measured'
_exptl_crystal_description rectangular
_exptl_crystal_F_000 384
_exptl_crystal_size_max 0.34
_exptl_crystal_size_mid 0.24
_exptl_crystal_size_min 0.21
_refine_diff_density_max 0.232
_refine_diff_density_min -0.264
_refine_diff_density_rms 0.049
_refine_ls_extinction_method none
_refine_ls_goodness_of_fit_ref 1.210
_refine_ls_hydrogen_treatment mixed
_refine_ls_matrix_type full
_refine_ls_number_parameters 259
_refine_ls_number_reflns 2977
_refine_ls_number_restraints 8
_refine_ls_restrained_S_all 1.208
_refine_ls_R_factor_all 0.0884
_refine_ls_R_factor_gt 0.0704
_refine_ls_shift/su_max 0.001
_refine_ls_shift/su_mean 0.000
_refine_ls_structure_factor_coef Fsqd
_refine_ls_weighting_details 'calc w=1/[\s^2^(Fo^2^)+(0.0538P)^2^+0.3377P] where P=(Fo^2^+2Fc^2^)/3'
_refine_ls_weighting_scheme calc
_refine_ls_wR_factor_gt 0.1433
_refine_ls_wR_factor_ref 0.1511
_reflns_number_gt 2394
_reflns_number_total 2977
_reflns_threshold_expression >2sigma(I)
_cod_data_source_file cg0498453si20040512_020543.cif
_cod_data_source_block marceinm
_cod_depositor_comments
;
The following automatic conversions were performed:

'_chemical_melting_point' value '212-216' was changed to '214(2)' -
the average value was taken and precision was
estimated.

'_symmetry_cell_setting' value 'Triclinic' changed to
'triclinic' according to
/home/saulius/struct/CIF-dictionaries/cif_core.dic dictionary named
'cif_core.dic' version 2.4.1 from 2010-06-29.

Automatic conversion script
Id: cif_fix_values 1715 2011-07-08 13:25:40Z adriana 
;
_cod_original_sg_symbol_H-M P-1
_cod_database_code 4505048

loop_
_symmetry_equiv_pos_as_xyz
'x, y, z'
'-x, -y, -z'

loop_
_atom_site_label
_atom_site_type_symbol
_atom_site_fract_x
_atom_site_fract_y
_atom_site_fract_z
_atom_site_U_iso_or_equiv
_atom_site_adp_type
_atom_site_occupancy
_atom_site_symmetry_multiplicity
_atom_site_calc_flag
_atom_site_refinement_flags
N1 N 0.0421(3) 0.7128(3) 0.5648(2) 0.0507(7) Uani 1 1 d .
O1 O 0.5811(3) 0.7666(2) 0.0490(2) 0.0659(7) Uani 1 1 d D
H1 H 0.623(5) 0.716(4) 0.001(3) 0.099 Uiso 1 1 d D
O2 O 0.4083(3) 0.5763(2) 0.1699(2) 0.0597(6) Uani 1 1 d .
O3 O 0.5887(3) 1.1595(2) 0.2027(2) 0.0665(7) Uani 1 1 d D
H30 H 0.632(5) 1.237(2) 0.195(4) 0.100 Uiso 1 1 d D
O4 O 0.4182(4) 1.1592(3) 0.3952(2) 0.0871(9) Uani 1 1 d .
O5 O -0.0092(3) 0.7719(3) 0.6469(3) 0.0901(9) Uani 1 1 d .
O6 O -0.0226(3) 0.6032(3) 0.5761(2) 0.0697(7) Uani 1 1 d .
C1 C 0.4592(4) 0.6934(3) 0.1534(3) 0.0433(7) Uani 1 1 d .
C2 C 0.3900(3) 0.7698(3) 0.2498(3) 0.0371(7) Uani 1 1 d .
C3 C 0.2526(4) 0.7075(3) 0.3591(3) 0.0394(7) Uani 1 1 d .
H3 H 0.2045 0.6206 0.3713 0.047 Uiso 1 1 calc R
C4 C 0.1884(3) 0.7767(3) 0.4496(3) 0.0388(7) Uani 1 1 d .
C5 C 0.2559(4) 0.9053(3) 0.4348(3) 0.0434(7) Uani 1 1 d .
H5 H 0.2104 0.9497 0.4976 0.052 Uiso 1 1 calc R
C6 C 0.3926(4) 0.9677(3) 0.3251(3) 0.0397(7) Uani 1 1 d .
C7 C 0.4599(4) 0.9003(3) 0.2322(3) 0.0405(7) Uani 1 1 d .
H7 H 0.5516 0.9425 0.1582 0.049 Uiso 1 1 calc R
C8 C 0.4679(4) 1.1057(3) 0.3117(3) 0.0453(7) Uani 1 1 d .
B1 B 0.2922(4) 0.3680(3) 0.6249(3) 0.0387(8) Uani 1 1 d .
O7 O 0.3169(3) 0.4805(2) 0.6595(2) 0.0493(6) Uani 1 1 d D
H70 H 0.404(2) 0.530(3) 0.607(3) 0.074 Uiso 1 1 d D
O8 O 0.4003(3) 0.3621(2) 0.5088(2) 0.0507(6) Uani 1 1 d D
H80 H 0.388(4) 0.300(3) 0.478(3) 0.076 Uiso 1 1 d D
C9 C 0.1473(3) 0.2559(3) 0.7183(3) 0.0383(7) Uani 1 1 d .
C10 C 0.0262(4) 0.2802(3) 0.8256(3) 0.0472(8) Uani 1 1 d .
H10 H 0.0303 0.3669 0.8399 0.057 Uiso 1 1 calc R
C11 C -0.0992(4) 0.1797(4) 0.9109(3) 0.0564(9) Uani 1 1 d .
H11 H -0.1790 0.1989 0.9816 0.068 Uiso 1 1 calc R
C12 C -0.1065(4) 0.0511(4) 0.8917(3) 0.0588(9) Uani 1 1 d .
H12 H -0.1914 -0.0171 0.9498 0.071 Uiso 1 1 calc R
C13 C 0.0102(4) 0.0223(3) 0.7876(3) 0.0556(9) Uani 1 1 d .
H13 H 0.0051 -0.0650 0.7747 0.067 Uiso 1 1 calc R
C14 C 0.1356(4) 0.1244(3) 0.7019(3) 0.0477(7) Uani 1 1 d .
H14 H 0.2145 0.1045 0.6312 0.057 Uiso 1 1 calc R
O9 O 0.7669(3) 0.3878(3) 0.1475(2) 0.0683(7) Uani 1 1 d D
H91 H 0.770(6) 0.447(4) 0.0730(19) 0.102 Uiso 1 1 d D
H92 H 0.743(5) 0.423(4) 0.207(3) 0.102 Uiso 1 1 d D
O10 O 0.7391(3) 0.6074(3) 0.8986(2) 0.0735(8) Uani 1 1 d D
H101 H 0.812(4) 0.653(4) 0.828(2) 0.110 Uiso 1 1 d D
H102 H 0.691(5) 0.550(4) 0.882(4) 0.110 Uiso 1 1 d D

loop_
_atom_site_aniso_label
_atom_site_aniso_U_11
_atom_site_aniso_U_22
_atom_site_aniso_U_33
_atom_site_aniso_U_23
_atom_site_aniso_U_13
_atom_site_aniso_U_12
N1 0.0491(15) 0.0479(16) 0.0518(16) -0.0227(13) -0.0036(13) -0.0109(13)
O1 0.0812(17) 0.0599(15) 0.0518(14) -0.0361(12) 0.0084(12) -0.0226(13)
O2 0.0673(15) 0.0491(13) 0.0665(15) -0.0353(11) -0.0051(12) -0.0182(11)
O3 0.0745(16) 0.0550(15) 0.0616(15) -0.0343(12) 0.0117(13) -0.0314(12)
O4 0.112(2) 0.0729(17) 0.0694(16) -0.0540(14) 0.0233(15) -0.0473(15)
O5 0.0915(19) 0.0877(19) 0.0767(18) -0.0561(16) 0.0311(15) -0.0413(15)
O6 0.0731(16) 0.0618(15) 0.0669(16) -0.0300(12) 0.0041(13) -0.0335(13)
C1 0.0473(18) 0.0432(17) 0.0446(18) -0.0213(14) -0.0131(15) -0.0064(14)
C2 0.0418(16) 0.0366(15) 0.0389(16) -0.0177(13) -0.0155(13) -0.0004(13)
C3 0.0457(17) 0.0332(15) 0.0440(17) -0.0163(13) -0.0160(14) -0.0044(12)
C4 0.0399(16) 0.0355(15) 0.0400(16) -0.0144(13) -0.0092(13) -0.0047(12)
C5 0.0474(17) 0.0440(17) 0.0423(17) -0.0258(14) -0.0073(14) -0.0003(13)
C6 0.0446(16) 0.0355(15) 0.0422(16) -0.0192(13) -0.0104(13) -0.0053(13)
C7 0.0475(17) 0.0372(15) 0.0371(16) -0.0195(13) -0.0053(13) -0.0065(13)
C8 0.0513(18) 0.0408(16) 0.0437(17) -0.0230(14) -0.0035(14) -0.0112(14)
B1 0.0430(19) 0.0388(18) 0.0399(19) -0.0184(15) -0.0148(15) -0.0015(15)
O7 0.0518(13) 0.0484(12) 0.0482(13) -0.0279(10) -0.0001(10) -0.0169(10)
O8 0.0565(13) 0.0512(13) 0.0448(12) -0.0281(10) 0.0010(10) -0.0201(10)
C9 0.0366(15) 0.0417(16) 0.0416(16) -0.0172(13) -0.0155(13) -0.0010(12)
C10 0.0481(18) 0.0502(18) 0.0420(17) -0.0187(14) -0.0093(15) -0.0034(15)
C11 0.0469(19) 0.067(2) 0.0461(19) -0.0176(17) -0.0052(15) -0.0028(17)
C12 0.052(2) 0.063(2) 0.050(2) -0.0043(17) -0.0118(17) -0.0217(17)
C13 0.065(2) 0.0435(18) 0.056(2) -0.0146(16) -0.0128(18) -0.0202(16)
C14 0.0494(18) 0.0450(17) 0.0477(18) -0.0208(15) -0.0074(14) -0.0079(14)
O9 0.0868(18) 0.0541(15) 0.0607(16) -0.0300(12) -0.0036(15) -0.0197(13)
O10 0.0826(18) 0.0765(18) 0.0591(15) -0.0441(14) 0.0118(13) -0.0350(13)

loop_
_atom_type_symbol
_atom_type_description
_atom_type_scat_dispersion_real
_atom_type_scat_dispersion_imag
_atom_type_scat_source
C C 0.0033 0.0016 'International Tables Vol C Tables 4.2.6.8 and 6.1.1.4'
H H 0.0000 0.0000 'International Tables Vol C Tables 4.2.6.8 and 6.1.1.4'
B B 0.0013 0.0007 'International Tables Vol C Tables 4.2.6.8 and 6.1.1.4'
N N 0.0061 0.0033 'International Tables Vol C Tables 4.2.6.8 and 6.1.1.4'
O O 0.0106 0.0060 'International Tables Vol C Tables 4.2.6.8 and 6.1.1.4'

loop_
_geom_angle_atom_site_label_1
_geom_angle_atom_site_label_2
_geom_angle_atom_site_label_3
_geom_angle
O6 N1 O5 122.3(3)
O6 N1 C4 119.1(2)
O5 N1 C4 118.5(2)
O2 C1 O1 123.5(3)
O2 C1 C2 123.2(3)
O1 C1 C2 113.4(2)
C3 C2 C7 120.1(2)
C3 C2 C1 118.2(2)
C7 C2 C1 121.6(3)
C4 C3 C2 118.7(3)
C5 C4 C3 122.3(3)
C5 C4 N1 118.5(2)
C3 C4 N1 119.2(2)
C4 C5 C6 118.9(2)
C5 C6 C7 120.0(2)
C5 C6 C8 118.5(2)
C7 C6 C8 121.5(3)
C2 C7 C6 120.0(3)
O4 C8 O3 124.3(3)
O4 C8 C6 122.0(3)
O3 C8 C6 113.7(2)
O8 B1 O7 116.2(3)
O8 B1 C9 124.5(2)
O7 B1 C9 119.4(3)
C14 C9 C10 116.7(3)
C14 C9 B1 121.9(3)
C10 C9 B1 121.3(3)
C11 C10 C9 121.8(3)
C12 C11 C10 119.9(3)
C13 C12 C11 120.4(3)
C12 C13 C14 119.3(3)
C13 C14 C9 121.9(3)

loop_
_geom_bond_atom_site_label_1
_geom_bond_atom_site_label_2
_geom_bond_distance
N1 O6 1.206(3)
N1 O5 1.219(3)
N1 C4 1.461(4)
O1 C1 1.310(4)
O2 C1 1.199(3)
O3 C8 1.290(3)
O4 C8 1.194(3)
C1 C2 1.485(4)
C2 C3 1.383(4)
C2 C7 1.389(4)
C3 C4 1.376(4)
C4 C5 1.373(4)
C5 C6 1.382(4)
C6 C7 1.389(4)
C6 C8 1.495(4)
B1 O8 1.359(4)
B1 O7 1.360(4)
B1 C9 1.553(4)
C9 C14 1.389(4)
C9 C10 1.390(4)
C10 C11 1.371(4)
C11 C12 1.370(5)
C12 C13 1.368(5)
C13 C14 1.381(4)

loop_
_geom_torsion_atom_site_label_1
_geom_torsion_atom_site_label_2
_geom_torsion_atom_site_label_3
_geom_torsion_atom_site_label_4
_geom_torsion
O2 C1 C2 C3 -4.8(4)
O1 C1 C2 C3 175.3(3)
O2 C1 C2 C7 175.2(3)
O1 C1 C2 C7 -4.7(4)
C7 C2 C3 C4 -0.5(4)
C1 C2 C3 C4 179.5(3)
C2 C3 C4 C5 0.1(4)
C2 C3 C4 N1 179.3(2)
O6 N1 C4 C5 176.9(3)
O5 N1 C4 C5 -3.8(4)
O6 N1 C4 C3 -2.3(4)
O5 N1 C4 C3 177.0(3)
C3 C4 C5 C6 0.3(4)
N1 C4 C5 C6 -179.0(3)
C4 C5 C6 C7 -0.2(4)
C4 C5 C6 C8 -178.5(3)
C3 C2 C7 C6 0.6(4)
C1 C2 C7 C6 -179.4(3)
C5 C6 C7 C2 -0.3(4)
C8 C6 C7 C2 178.0(3)
C5 C6 C8 O4 3.4(5)
C7 C6 C8 O4 -174.9(3)
C5 C6 C8 O3 -176.3(3)
C7 C6 C8 O3 5.4(4)
O8 B1 C9 C14 12.2(5)
O7 B1 C9 C14 -167.2(3)
O8 B1 C9 C10 -170.2(3)
O7 B1 C9 C10 10.4(4)
C14 C9 C10 C11 -0.3(4)
B1 C9 C10 C11 -177.9(3)
C9 C10 C11 C12 0.4(5)
C10 C11 C12 C13 -0.2(5)
C11 C12 C13 C14 0.0(5)
C12 C13 C14 C9 0.1(5)
C10 C9 C14 C13 0.0(4)
B1 C9 C14 C13 177.7(3)
